data_1565234
loop_
_publ_author_name
'Oishi, Takumi'
'Lugo-Fuentes, Leonardo I.'
'Jing, Yichuan'
'Jimenez-Halla, Jose Oscar Carlos'
'Barroso-Flores, Joaqu\'in'
'Nakamoto, Masaaki'
'Yamamoto, Yohsuke'
'Tsunoji, Nao'
'Shang, Rong'

_publ_section_title
;
 Proton to Hydride Umpolung at a Phosphonium Center Via Electron Relay: A
 New Strategy for Main-Group Based Water Reduction
;
_journal_name_full 'Chemical Science'
_journal_paper_doi 10.1039/D1SC05135K
_journal_year 2021
_chemical_formula_sum 'C42 H59 B2 O4 P'
_chemical_formula_weight 680.48
_space_group_crystal_system triclinic
_space_group_IT_number 2
_space_group_name_Hall '-P 1'
_space_group_name_H-M_alt 'P -1'
_atom_sites_solution_hydrogens mixed
_audit_creation_method SHELXL-2014/7
_audit_update_record
;
2021-09-10 deposited with the CCDC.	2021-11-15 downloaded from the CCDC.
;
_cell_angle_alpha 96.766(7)
_cell_angle_beta 96.231(14)
_cell_angle_gamma 104.461(9)
_cell_formula_units_Z 2
_cell_length_a 10.542(8)
_cell_length_b 10.722(8)
_cell_length_c 17.445(14)
_cell_measurement_reflns_used 7333
_cell_measurement_temperature 123(2)
_cell_measurement_theta_max 27.93
_cell_measurement_theta_min 2.38
_cell_volume 1876(3)
_computing_cell_refinement 'Bruker SAINT'
_computing_data_collection 'Bruker APEX2'
_computing_data_reduction 'Bruker SAINT'
_computing_molecular_graphics 'Bruker SHELXTL'
_computing_publication_material 'Bruker SHELXTL'
_computing_structure_refinement 'SHELXL-2014/7 (Sheldrick, 2014)'
_computing_structure_solution 'SHELXS-97 (Sheldrick 2008)'
_diffrn_ambient_temperature 123(2)
_diffrn_measured_fraction_theta_full 0.995
_diffrn_measured_fraction_theta_max 0.980
_diffrn_measurement_device_type 'Bruker APEX-II CCD'
_diffrn_measurement_method '\f and \w scans'
_diffrn_radiation_type MoK\a
_diffrn_radiation_wavelength 0.71073
_diffrn_reflns_av_R_equivalents 0.0336
_diffrn_reflns_av_unetI/netI 0.0445
_diffrn_reflns_Laue_measured_fraction_full 0.995
_diffrn_reflns_Laue_measured_fraction_max 0.980
_diffrn_reflns_limit_h_max 13
_diffrn_reflns_limit_h_min -13
_diffrn_reflns_limit_k_max 14
_diffrn_reflns_limit_k_min -14
_diffrn_reflns_limit_l_max 22
_diffrn_reflns_limit_l_min -23
_diffrn_reflns_number 22543
_diffrn_reflns_point_group_measured_fraction_full 0.995
_diffrn_reflns_point_group_measured_fraction_max 0.980
_diffrn_reflns_theta_full 26.000
_diffrn_reflns_theta_max 28.044
_diffrn_reflns_theta_min 1.984
_exptl_absorpt_coefficient_mu 0.114
_exptl_absorpt_correction_T_max 0.989
_exptl_absorpt_correction_T_min 0.942
_exptl_absorpt_correction_type multi-scan
_exptl_crystal_colour colourless
_exptl_crystal_density_diffrn 1.204
_exptl_crystal_density_method 'not measured'
_exptl_crystal_description block
_exptl_crystal_F_000 736
_exptl_crystal_size_max 0.121
_exptl_crystal_size_mid 0.107
_exptl_crystal_size_min 0.097
_refine_diff_density_max 0.372
_refine_diff_density_min -0.321
_refine_diff_density_rms 0.046
_refine_ls_extinction_method none
_refine_ls_goodness_of_fit_ref 1.019
_refine_ls_hydrogen_treatment mixed
_refine_ls_matrix_type full
_refine_ls_number_parameters 504
_refine_ls_number_reflns 8919
_refine_ls_number_restraints 216
_refine_ls_restrained_S_all 1.024
_refine_ls_R_factor_all 0.0570
_refine_ls_R_factor_gt 0.0430
_refine_ls_shift/su_max 0.001
_refine_ls_shift/su_mean 0.000
_refine_ls_structure_factor_coef Fsqd
_refine_ls_weighting_details 'w=1/[\s^2^(Fo^2^)+(0.0450P)^2^+0.8169P] where P=(Fo^2^+2Fc^2^)/3'
_refine_ls_weighting_scheme calc
_refine_ls_wR_factor_gt 0.1023
_refine_ls_wR_factor_ref 0.1103
_reflns_Friedel_coverage 0.000
_reflns_number_gt 7177
_reflns_number_total 8919
_reflns_threshold_expression 'I > 2\s(I)'
_cod_data_source_file d1sc05135k2.cif
_cod_data_source_block 3_H2O
_cod_original_cell_volume 1877(3)
_cod_database_code 1565234
_shelx_shelxl_version_number 2014/7
_shelx_space_group_comment
;
The symmetry employed for this shelxl refinement is uniquely defined
by the following loop, which should always be used as a source of
symmetry information in preference to the above space-group names.
They are only intended as comments.
;
_shelx_estimated_absorpt_t_min 0.986
_shelx_estimated_absorpt_t_max 0.989

loop_
_space_group_symop_operation_xyz
'x, y, z'
'-x, -y, -z'

loop_
_atom_site_label
_atom_site_type_symbol
_atom_site_fract_x
_atom_site_fract_y
_atom_site_fract_z
_atom_site_U_iso_or_equiv
_atom_site_adp_type
_atom_site_occupancy
_atom_site_site_symmetry_order
_atom_site_calc_flag
_atom_site_refinement_flags_posn
_atom_site_refinement_flags_adp
_atom_site_refinement_flags_occupancy
_atom_site_disorder_assembly
_atom_site_disorder_group
P1 P 0.44792(3) 0.40811(3) 0.76230(2) 0.01272(8) Uani 1 1 d . . . . .
C1 C 0.38927(13) 0.37140(13) 0.85182(8) 0.0156(3) Uani 1 1 d . . . . .
O1 O 0.55372(9) 0.33708(9) 0.74173(5) 0.0151(2) Uani 1 1 d . . . . .
B1 B 0.70569(15) 0.43522(15) 0.74859(9) 0.0164(3) Uani 1 1 d . . . . .
O2 O 0.41532(10) 0.12255(10) 0.64024(6) 0.0177(2) Uani 1 1 d . . . . .
H2A H 0.4711(13) 0.1847(18) 0.6721(10) 0.027 Uiso 1 1 calc R U . . .
C2 C 0.26981(15) 0.39280(16) 0.86888(9) 0.0237(3) Uani 1 1 d . . . . .
H2 H 0.2135 0.4176 0.8307 0.028 Uiso 1 1 calc R U . . .
B2 B 0.26673(15) 0.11205(15) 0.66107(10) 0.0165(3) Uani 1 1 d . . . . .
O3 O 0.45240(12) 0.17580(11) 0.50361(6) 0.0301(3) Uani 1 1 d . . . . .
C3 C 0.23345(17) 0.37757(18) 0.94233(10) 0.0306(4) Uani 1 1 d . . . . .
H3 H 0.1523 0.3926 0.9544 0.037 Uiso 1 1 calc R U . . .
C5 C 0.43362(15) 0.31814(15) 0.98056(9) 0.0246(3) Uani 1 1 d . . . . .
H5 H 0.4887 0.2912 1.0185 0.029 Uiso 1 1 calc R U . . .
C4 C 0.31526(17) 0.34067(16) 0.99763(9) 0.0282(3) Uani 1 1 d . . . . .
H4 H 0.2901 0.3307 1.0477 0.034 Uiso 1 1 calc R U . . .
C6 C 0.47152(14) 0.33498(14) 0.90805(8) 0.0202(3) Uani 1 1 d . . . . .
H6 H 0.5537 0.3217 0.8967 0.024 Uiso 1 1 calc R U . . .
C12 C 0.50446(14) 0.68208(14) 0.81051(8) 0.0185(3) Uani 1 1 d . . . . .
H12 H 0.4144 0.6744 0.8163 0.022 Uiso 1 1 calc R U . . .
C11 C 0.54567(13) 0.57278(13) 0.78307(8) 0.0151(3) Uani 1 1 d . . . . .
C13 C 0.59764(16) 0.80161(14) 0.82911(8) 0.0221(3) Uani 1 1 d . . . . .
H13 H 0.5721 0.8777 0.8469 0.027 Uiso 1 1 calc R U . . .
C14 C 0.72912(16) 0.80894(14) 0.82137(9) 0.0235(3) Uani 1 1 d . . . . .
H14 H 0.7931 0.8910 0.8337 0.028 Uiso 1 1 calc R U . . .
C16 C 0.67805(13) 0.57504(14) 0.77600(8) 0.0164(3) Uani 1 1 d . . . . .
C15 C 0.76888(14) 0.69893(14) 0.79605(8) 0.0208(3) Uani 1 1 d . . . . .
H15 H 0.8597 0.7074 0.7921 0.025 Uiso 1 1 calc R U . . .
C21 C 0.31549(13) 0.37924(13) 0.68231(8) 0.0137(3) Uani 1 1 d . . . . .
C22 C 0.29752(14) 0.49292(13) 0.65520(8) 0.0167(3) Uani 1 1 d . . . . .
H22 H 0.3497 0.5755 0.6814 0.020 Uiso 1 1 calc R U . . .
C23 C 0.20498(14) 0.48676(14) 0.59098(8) 0.0197(3) Uani 1 1 d . . . . .
H23 H 0.1934 0.5641 0.5731 0.024 Uiso 1 1 calc R U . . .
C24 C 0.13006(14) 0.36604(14) 0.55358(9) 0.0205(3) Uani 1 1 d . . . . .
H24 H 0.0655 0.3598 0.5099 0.025 Uiso 1 1 calc R U . . .
C25 C 0.14890(14) 0.25356(14) 0.57976(8) 0.0184(3) Uani 1 1 d . . . . .
H25 H 0.0961 0.1720 0.5525 0.022 Uiso 1 1 calc R U . . .
C26 C 0.24137(13) 0.25298(13) 0.64421(8) 0.0149(3) Uani 1 1 d . . . . .
C31 C 0.75883(14) 0.41769(14) 0.66573(8) 0.0189(3) Uani 1 1 d . . . . .
H31 H 0.6991 0.4438 0.6258 0.023 Uiso 1 1 calc R U . . .
C32 C 0.75788(15) 0.27507(15) 0.63961(9) 0.0244(3) Uani 1 1 d . . . . .
H32A H 0.6648 0.2231 0.6242 0.029 Uiso 1 1 calc R U . . .
H32B H 0.8027 0.2714 0.5927 0.029 Uiso 1 1 calc R U . . .
H80 H 0.425(2) 0.142(2) 0.5892(14) 0.056(7) Uiso 1 1 d . . . . .
C33 C 0.82449(16) 0.21090(16) 0.70072(10) 0.0300(4) Uani 1 1 d . . . . .
H33A H 0.9216 0.2408 0.7022 0.036 Uiso 1 1 calc R U . . .
H33B H 0.7974 0.1154 0.6842 0.036 Uiso 1 1 calc R U . . .
C34 C 0.79115(16) 0.24032(16) 0.78342(10) 0.0280(4) Uani 1 1 d . . . . .
H34A H 0.7004 0.1875 0.7857 0.034 Uiso 1 1 calc R U . . .
H34B H 0.8526 0.2125 0.8206 0.034 Uiso 1 1 calc R U . . .
C35 C 0.79942(14) 0.38417(15) 0.81015(9) 0.0205(3) Uani 1 1 d . . . . .
H35 H 0.7671 0.3918 0.8619 0.025 Uiso 1 1 calc R U . . .
C36 C 0.94108(14) 0.47419(17) 0.81866(9) 0.0262(3) Uani 1 1 d . . . . .
H36A H 1.0010 0.4371 0.8511 0.031 Uiso 1 1 calc R U . . .
H36B H 0.9422 0.5600 0.8472 0.031 Uiso 1 1 calc R U . . .
C37 C 0.99742(15) 0.49617(17) 0.74167(10) 0.0276(3) Uani 1 1 d . . . . .
H37A H 1.0729 0.5752 0.7523 0.033 Uiso 1 1 calc R U . . .
H37B H 1.0323 0.4215 0.7245 0.033 Uiso 1 1 calc R U . . .
C38 C 0.89847(14) 0.51194(16) 0.67395(9) 0.0234(3) Uani 1 1 d . . . . .
H38A H 0.9349 0.4985 0.6246 0.028 Uiso 1 1 calc R U . . .
H38B H 0.8905 0.6025 0.6816 0.028 Uiso 1 1 calc R U . . .
C41 C 0.16922(14) -0.01525(13) 0.60516(9) 0.0204(3) Uani 1 1 d . . . . .
H41 H 0.1629 0.0035 0.5503 0.025 Uiso 1 1 calc R U . . .
C42 C 0.22824(17) -0.13280(15) 0.60878(10) 0.0294(4) Uani 1 1 d . . . . .
H42A H 0.1653 -0.2105 0.5768 0.035 Uiso 1 1 calc R U . . .
H42B H 0.3109 -0.1155 0.5851 0.035 Uiso 1 1 calc R U . . .
C43 C 0.25893(19) -0.16387(15) 0.69108(11) 0.0336(4) Uani 1 1 d . . . . .
H43A H 0.3183 -0.2223 0.6895 0.040 Uiso 1 1 calc R U . . .
H43B H 0.1754 -0.2121 0.7071 0.040 Uiso 1 1 calc R U . . .
C44 C 0.32389(17) -0.04437(15) 0.75342(10) 0.0269(3) Uani 1 1 d . . . . .
H44A H 0.4199 -0.0183 0.7502 0.032 Uiso 1 1 calc R U . . .
H44B H 0.3137 -0.0709 0.8054 0.032 Uiso 1 1 calc R U . . .
C45 C 0.26977(14) 0.07632(14) 0.74829(9) 0.0197(3) Uani 1 1 d . . . . .
H45 H 0.3313 0.1516 0.7844 0.024 Uiso 1 1 calc R U . . .
C46 C 0.12973(16) 0.05992(16) 0.77051(10) 0.0271(3) Uani 1 1 d . . . . .
H46A H 0.1306 0.0395 0.8244 0.033 Uiso 1 1 calc R U . . .
H46B H 0.1065 0.1438 0.7701 0.033 Uiso 1 1 calc R U . . .
C47 C 0.02235(16) -0.04661(17) 0.71655(10) 0.0321(4) Uani 1 1 d . . . . .
H47A H -0.0655 -0.0383 0.7278 0.038 Uiso 1 1 calc R U . . .
H47B H 0.0303 -0.1327 0.7283 0.038 Uiso 1 1 calc R U . . .
C48 C 0.02915(15) -0.04198(15) 0.62946(10) 0.0267(3) Uani 1 1 d . . . . .
H48A H -0.0118 0.0265 0.6138 0.032 Uiso 1 1 calc R U . . .
H48B H -0.0251 -0.1263 0.5997 0.032 Uiso 1 1 calc R U . . .
C51 C 0.4675(2) 0.30809(17) 0.48826(10) 0.0379(4) Uani 1 1 d . . . . .
H51A H 0.5612 0.3505 0.4850 0.045 Uiso 1 1 calc R U . . .
H51B H 0.4379 0.3598 0.5302 0.045 Uiso 1 1 calc R U . . .
C52 C 0.3824(2) 0.29767(19) 0.41148(11) 0.0413(5) Uani 1 1 d . . . . .
H52A H 0.4219 0.3669 0.3816 0.050 Uiso 1 1 calc R U . A 1
H52B H 0.2921 0.3030 0.4192 0.050 Uiso 1 1 calc R U . A 1
C53 C 0.3803(2) 0.1641(2) 0.37069(12) 0.0376(6) Uani 0.918(6) 1 d . U P B 1
H53A H 0.3010 0.1282 0.3309 0.045 Uiso 0.918(6) 1 calc R U P B 1
H53B H 0.4607 0.1670 0.3456 0.045 Uiso 0.918(6) 1 calc R U P B 1
C54 C 0.316(3) 0.173(2) 0.3985(14) 0.038(5) Uani 0.082(6) 1 d . U P B 2
H54A H 0.3016 0.1434 0.3416 0.046 Uiso 0.082(6) 1 calc R U P B 2
H54B H 0.2279 0.1660 0.4151 0.046 Uiso 0.082(6) 1 calc R U P B 2
C55 C 0.37674(19) 0.08611(17) 0.43671(9) 0.0324(4) Uani 1 1 d . . . . .
H55A H 0.2845 0.0505 0.4459 0.039 Uiso 1 1 calc R U . B 1
H55B H 0.4167 0.0129 0.4252 0.039 Uiso 1 1 calc R U . B 1
O61 O 0.6747(13) 0.1767(13) 1.0441(6) 0.0614(19) Uani 0.561(8) 1 d . U P C 1
C62 C 0.7976(8) 0.2580(8) 1.0769(4) 0.0518(15) Uani 0.561(8) 1 d . U P C 1
H62A H 0.8029 0.2784 1.1341 0.062 Uiso 0.561(8) 1 calc R U P C 1
H62B H 0.8155 0.3404 1.0547 0.062 Uiso 0.561(8) 1 calc R U P C 1
C63 C 0.8943(4) 0.1806(4) 1.0559(3) 0.0460(11) Uani 0.561(8) 1 d . U P C 1
H63A H 0.9355 0.1540 1.1029 0.055 Uiso 0.561(8) 1 calc R U P C 1
H63B H 0.9648 0.2318 1.0303 0.055 Uiso 0.561(8) 1 calc R U P C 1
C64 C 0.8063(8) 0.0590(8) 0.9984(7) 0.0669(17) Uani 0.561(8) 1 d . U P C 1
H64A H 0.8083 0.0738 0.9436 0.080 Uiso 0.561(8) 1 calc R U P C 1
H64B H 0.8364 -0.0198 1.0056 0.080 Uiso 0.561(8) 1 calc R U P C 1
C65 C 0.6805(7) 0.0469(7) 1.0187(4) 0.0681(16) Uani 0.561(8) 1 d . U P C 1
H65A H 0.6665 -0.0067 1.0611 0.082 Uiso 0.561(8) 1 calc R U P C 1
H65B H 0.6120 0.0055 0.9732 0.082 Uiso 0.561(8) 1 calc R U P C 1
O71 O 0.6677(16) 0.1662(14) 1.0579(7) 0.0401(13) Uani 0.439(8) 1 d . U P C 2
C72 C 0.7953(12) 0.2635(10) 1.0495(5) 0.0538(18) Uani 0.439(8) 1 d . U P C 2
H72A H 0.7711 0.3259 1.0168 0.065 Uiso 0.439(8) 1 calc R U P C 2
H72B H 0.8327 0.3134 1.1020 0.065 Uiso 0.439(8) 1 calc R U P C 2
C73 C 0.8864(7) 0.2266(8) 1.0220(5) 0.0616(17) Uani 0.439(8) 1 d . U P C 2
H73A H 0.9664 0.2495 1.0616 0.074 Uiso 0.439(8) 1 calc R U P C 2
H73B H 0.9087 0.2696 0.9762 0.074 Uiso 0.439(8) 1 calc R U P C 2
C74 C 0.8411(10) 0.0860(11) 0.9991(9) 0.0646(19) Uani 0.439(8) 1 d . U P C 2
H74A H 0.8660 0.0379 1.0408 0.078 Uiso 0.439(8) 1 calc R U P C 2
H74B H 0.8717 0.0564 0.9502 0.078 Uiso 0.439(8) 1 calc R U P C 2
C75 C 0.6857(8) 0.0784(7) 0.9874(5) 0.0569(16) Uani 0.439(8) 1 d . U P C 2
H75A H 0.6600 0.1100 0.9385 0.068 Uiso 0.439(8) 1 calc R U P C 2
H75B H 0.6318 -0.0121 0.9857 0.068 Uiso 0.439(8) 1 calc R U P C 2

loop_
_atom_site_aniso_label
_atom_site_aniso_U_11
_atom_site_aniso_U_22
_atom_site_aniso_U_33
_atom_site_aniso_U_23
_atom_site_aniso_U_13
_atom_site_aniso_U_12
P1 0.01240(16) 0.01370(16) 0.01309(17) 0.00281(12) 0.00216(12) 0.00485(12)
C1 0.0169(6) 0.0160(6) 0.0137(6) 0.0032(5) 0.0019(5) 0.0039(5)
O1 0.0126(4) 0.0156(5) 0.0180(5) 0.0019(4) 0.0026(4) 0.0058(4)
B1 0.0116(7) 0.0185(7) 0.0179(8) 0.0019(6) 0.0019(6) 0.0025(6)
O2 0.0179(5) 0.0161(5) 0.0193(5) 0.0016(4) 0.0021(4) 0.0055(4)
C2 0.0221(7) 0.0347(9) 0.0200(8) 0.0111(6) 0.0056(6) 0.0140(6)
B2 0.0159(7) 0.0140(7) 0.0202(8) 0.0039(6) 0.0018(6) 0.0049(6)
O3 0.0380(7) 0.0323(6) 0.0181(6) 0.0055(5) -0.0010(5) 0.0071(5)
C3 0.0278(8) 0.0470(10) 0.0270(9) 0.0149(7) 0.0142(7) 0.0196(8)
C5 0.0268(8) 0.0297(8) 0.0177(7) 0.0085(6) 0.0000(6) 0.0078(6)
C4 0.0349(9) 0.0359(9) 0.0173(8) 0.0096(6) 0.0099(7) 0.0109(7)
C6 0.0189(7) 0.0248(7) 0.0183(7) 0.0052(6) 0.0016(6) 0.0078(6)
C12 0.0218(7) 0.0206(7) 0.0138(7) 0.0018(5) 0.0019(5) 0.0074(6)
C11 0.0166(6) 0.0153(6) 0.0131(6) 0.0029(5) 0.0022(5) 0.0034(5)
C13 0.0336(8) 0.0170(7) 0.0152(7) 0.0004(5) 0.0020(6) 0.0072(6)
C14 0.0296(8) 0.0184(7) 0.0178(7) 0.0015(6) 0.0034(6) -0.0015(6)
C16 0.0167(7) 0.0208(7) 0.0112(6) 0.0034(5) 0.0021(5) 0.0037(5)
C15 0.0184(7) 0.0242(7) 0.0171(7) 0.0020(6) 0.0049(6) 0.0000(6)
C21 0.0132(6) 0.0165(6) 0.0131(6) 0.0038(5) 0.0034(5) 0.0057(5)
C22 0.0185(7) 0.0149(6) 0.0176(7) 0.0026(5) 0.0025(5) 0.0058(5)
C23 0.0228(7) 0.0183(7) 0.0210(7) 0.0064(6) 0.0011(6) 0.0101(6)
C24 0.0191(7) 0.0248(7) 0.0185(7) 0.0052(6) -0.0017(6) 0.0086(6)
C25 0.0184(7) 0.0172(7) 0.0183(7) 0.0021(5) 0.0004(5) 0.0037(5)
C26 0.0145(6) 0.0165(6) 0.0152(7) 0.0041(5) 0.0044(5) 0.0049(5)
C31 0.0168(7) 0.0241(7) 0.0175(7) 0.0032(6) 0.0026(5) 0.0082(6)
C32 0.0210(7) 0.0280(8) 0.0250(8) -0.0016(6) 0.0064(6) 0.0093(6)
C33 0.0253(8) 0.0274(8) 0.0398(10) 0.0013(7) 0.0038(7) 0.0137(7)
C34 0.0231(8) 0.0310(9) 0.0345(9) 0.0130(7) 0.0015(7) 0.0130(7)
C35 0.0152(7) 0.0299(8) 0.0181(7) 0.0063(6) 0.0027(5) 0.0077(6)
C36 0.0157(7) 0.0375(9) 0.0248(8) 0.0071(7) -0.0002(6) 0.0063(6)
C37 0.0149(7) 0.0372(9) 0.0300(9) 0.0064(7) 0.0050(6) 0.0041(6)
C38 0.0199(7) 0.0303(8) 0.0228(8) 0.0072(6) 0.0092(6) 0.0080(6)
C41 0.0229(7) 0.0149(7) 0.0223(7) 0.0023(5) 0.0007(6) 0.0041(5)
C42 0.0332(9) 0.0142(7) 0.0377(10) -0.0016(6) -0.0012(7) 0.0057(6)
C43 0.0417(10) 0.0160(7) 0.0441(11) 0.0083(7) 0.0009(8) 0.0099(7)
C44 0.0330(8) 0.0208(7) 0.0296(9) 0.0120(6) 0.0025(7) 0.0095(6)
C45 0.0223(7) 0.0148(7) 0.0217(7) 0.0056(5) 0.0020(6) 0.0037(5)
C46 0.0291(8) 0.0292(8) 0.0252(8) 0.0103(6) 0.0085(7) 0.0068(7)
C47 0.0252(8) 0.0312(9) 0.0389(10) 0.0134(7) 0.0084(7) 0.0006(7)
C48 0.0221(8) 0.0202(7) 0.0333(9) 0.0050(6) -0.0007(7) -0.0013(6)
C51 0.0538(12) 0.0282(9) 0.0276(9) 0.0077(7) 0.0116(8) -0.0008(8)
C52 0.0456(11) 0.0445(11) 0.0415(11) 0.0241(9) 0.0111(9) 0.0163(9)
C53 0.0400(13) 0.0529(13) 0.0185(10) 0.0086(9) 0.0024(9) 0.0090(10)
C54 0.040(9) 0.050(8) 0.019(8) -0.001(7) 0.002(7) 0.005(7)
C55 0.0440(10) 0.0322(9) 0.0199(8) -0.0002(7) -0.0004(7) 0.0124(8)
O61 0.045(3) 0.060(3) 0.070(4) -0.009(3) -0.008(3) 0.013(2)
C62 0.052(2) 0.042(2) 0.049(3) -0.011(3) 0.010(3) -0.0036(18)
C63 0.0420(19) 0.039(2) 0.053(3) 0.0033(18) 0.0039(18) 0.0066(16)
C64 0.061(3) 0.047(3) 0.074(3) -0.030(3) 0.003(3) 0.002(3)
C65 0.070(3) 0.055(3) 0.058(3) -0.022(2) 0.006(3) -0.007(2)
O71 0.042(2) 0.041(2) 0.037(3) 0.0084(19) 0.0069(19) 0.0088(18)
C72 0.062(3) 0.038(2) 0.056(4) 0.001(3) -0.004(3) 0.012(2)
C73 0.059(3) 0.062(3) 0.053(3) -0.013(3) 0.016(3) 0.003(3)
C74 0.059(4) 0.058(4) 0.067(3) -0.015(3) 0.012(3) 0.007(3)
C75 0.064(3) 0.043(3) 0.051(3) -0.006(2) -0.005(3) 0.001(2)

loop_
_atom_type_symbol
_atom_type_description
_atom_type_scat_dispersion_real
_atom_type_scat_dispersion_imag
_atom_type_scat_source
C C 0.0033 0.0016 'International Tables Vol C Tables 4.2.6.8 and 6.1.1.4'
H H 0.0000 0.0000 'International Tables Vol C Tables 4.2.6.8 and 6.1.1.4'
B B 0.0013 0.0007 'International Tables Vol C Tables 4.2.6.8 and 6.1.1.4'
O O 0.0106 0.0060 'International Tables Vol C Tables 4.2.6.8 and 6.1.1.4'
P P 0.1023 0.0942 'International Tables Vol C Tables 4.2.6.8 and 6.1.1.4'

loop_
_geom_angle_atom_site_label_1
_geom_angle_atom_site_label_2
_geom_angle_atom_site_label_3
_geom_angle
_geom_angle_site_symmetry_1
_geom_angle_site_symmetry_3
_geom_angle_publ_flag
O1 P1 C11 100.82(8) . . ?
O1 P1 C1 112.19(6) . . ?
C11 P1 C1 105.48(7) . . ?
O1 P1 C21 111.50(7) . . ?
C11 P1 C21 113.52(7) . . ?
C1 P1 C21 112.65(8) . . ?
C2 C1 C6 119.98(14) . . ?
C2 C1 P1 120.62(11) . . ?
C6 C1 P1 119.02(12) . . ?
P1 O1 B1 114.19(10) . . ?
C31 B1 C35 106.79(12) . . ?
C31 B1 C16 116.47(12) . . ?
C35 B1 C16 116.74(12) . . ?
C31 B1 O1 109.13(11) . . ?
C35 B1 O1 106.63(12) . . ?
C16 B1 O1 100.32(11) . . ?
C1 C2 C3 119.55(14) . . ?
C45 B2 C41 105.69(12) . . ?
C45 B2 O2 105.29(11) . . ?
C41 B2 O2 106.88(12) . . ?
C45 B2 C26 119.52(12) . . ?
C41 B2 C26 115.10(13) . . ?
O2 B2 C26 103.28(10) . . ?
C55 O3 C51 109.50(13) . . ?
C4 C3 C2 120.11(15) . . ?
C4 C5 C6 119.81(14) . . ?
C3 C4 C5 120.46(15) . . ?
C5 C6 C1 120.08(14) . . ?
C13 C12 C11 118.66(14) . . ?
C12 C11 C16 124.10(13) . . ?
C12 C11 P1 126.97(12) . . ?
C16 C11 P1 108.56(10) . . ?
C12 C13 C14 119.17(14) . . ?
C15 C14 C13 121.41(14) . . ?
C11 C16 C15 114.86(13) . . ?
C11 C16 B1 116.06(12) . . ?
C15 C16 B1 129.04(13) . . ?
C14 C15 C16 121.75(15) . . ?
C22 C21 C26 121.52(13) . . ?
C22 C21 P1 114.22(10) . . ?
C26 C21 P1 124.05(10) . . ?
C23 C22 C21 121.25(13) . . ?
C24 C23 C22 118.65(13) . . ?
C23 C24 C25 120.14(14) . . ?
C24 C25 C26 124.07(13) . . ?
C25 C26 C21 114.36(12) . . ?
C25 C26 B2 118.38(12) . . ?
C21 C26 B2 126.76(13) . . ?
C32 C31 C38 112.42(13) . . ?
C32 C31 B1 111.46(12) . . ?
C38 C31 B1 107.58(12) . . ?
C33 C32 C31 115.48(13) . . ?
C32 C33 C34 114.19(13) . . ?
C35 C34 C33 114.58(13) . . ?
C34 C35 C36 113.23(13) . . ?
C34 C35 B1 110.07(12) . . ?
C36 C35 B1 108.00(13) . . ?
C35 C36 C37 115.87(13) . . ?
C38 C37 C36 115.50(13) . . ?
C37 C38 C31 114.56(13) . . ?
C42 C41 C48 112.25(13) . . ?
C42 C41 B2 109.72(13) . . ?
C48 C41 B2 109.64(12) . . ?
C43 C42 C41 114.57(14) . . ?
C42 C43 C44 114.89(14) . . ?
C43 C44 C45 116.27(14) . . ?
C46 C45 C44 114.31(13) . . ?
C46 C45 B2 107.87(12) . . ?
C44 C45 B2 110.10(12) . . ?
C47 C46 C45 114.20(14) . . ?
C46 C47 C48 113.82(13) . . ?
C47 C48 C41 115.99(13) . . ?
O3 C51 C52 105.92(14) . . ?
C54 C52 C51 102.3(10) . . ?
C51 C52 C53 102.73(15) . . ?
C55 C53 C52 102.32(17) . . ?
C52 C54 C55 116.3(17) . . ?
O3 C55 C54 99.3(9) . . ?
O3 C55 C53 105.45(16) . . ?
C62 O61 C65 112.4(11) . . ?
O61 C62 C63 104.2(8) . . ?
C62 C63 C64 103.7(5) . . ?
C65 C64 C63 103.7(6) . . ?
C64 C65 O61 105.5(8) . . ?
C72 O71 C75 89.1(9) . . ?
C73 C72 O71 120.8(11) . . ?
C72 C73 C74 107.9(8) . . ?
C73 C74 C75 95.8(8) . . ?
O71 C75 C74 104.6(10) . . ?

loop_
_geom_bond_atom_site_label_1
_geom_bond_atom_site_label_2
_geom_bond_distance
_geom_bond_site_symmetry_2
_geom_bond_publ_flag
P1 O1 1.5491(13) . ?
P1 C11 1.7805(18) . ?
P1 C1 1.7913(18) . ?
P1 C21 1.8033(17) . ?
C1 C2 1.392(2) . ?
C1 C6 1.393(2) . ?
O1 B1 1.666(2) . ?
B1 C31 1.613(2) . ?
B1 C35 1.615(2) . ?
B1 C16 1.625(2) . ?
O2 B2 1.626(2) . ?
C2 C3 1.393(2) . ?
B2 C45 1.611(2) . ?
B2 C41 1.624(2) . ?
B2 C26 1.653(2) . ?
O3 C55 1.440(2) . ?
O3 C51 1.447(2) . ?
C3 C4 1.382(2) . ?
C5 C4 1.385(2) . ?
C5 C6 1.386(2) . ?
C12 C13 1.385(2) . ?
C12 C11 1.400(2) . ?
C11 C16 1.409(2) . ?
C13 C14 1.391(2) . ?
C14 C15 1.388(2) . ?
C16 C15 1.409(2) . ?
C21 C22 1.406(2) . ?
C21 C26 1.425(2) . ?
C22 C23 1.387(2) . ?
C23 C24 1.380(2) . ?
C24 C25 1.390(2) . ?
C25 C26 1.408(2) . ?
C31 C32 1.541(2) . ?
C31 C38 1.545(2) . ?
C32 C33 1.534(2) . ?
C33 C34 1.537(3) . ?
C34 C35 1.536(2) . ?
C35 C36 1.543(2) . ?
C36 C37 1.546(2) . ?
C37 C38 1.543(2) . ?
C41 C42 1.543(2) . ?
C41 C48 1.548(2) . ?
C42 C43 1.531(3) . ?
C43 C44 1.538(2) . ?
C44 C45 1.547(2) . ?
C45 C46 1.540(2) . ?
C46 C47 1.530(2) . ?
C47 C48 1.535(3) . ?
C51 C52 1.505(3) . ?
C52 C54 1.32(2) . ?
C52 C53 1.516(3) . ?
C53 C55 1.499(3) . ?
C54 C55 1.44(3) . ?
O61 C62 1.387(16) . ?
O61 C65 1.429(16) . ?
C62 C63 1.514(10) . ?
C63 C64 1.566(8) . ?
C64 C65 1.388(11) . ?
O71 C72 1.52(2) . ?
O71 C75 1.518(18) . ?
C72 C73 1.247(13) . ?
C73 C74 1.455(12) . ?
C74 C75 1.609(14) . ?
